data_1514836
loop_
_publ_author_name
'Lim, Sang Ho'
'Olmstead, Marilyn M.'
'Balch, Alan L.'

_publ_section_title
;
 Inorganic topochemistry. Vapor-induced solid state transformations of
 luminescent, three-coordinate gold(i) complexes
;
_journal_issue 1
_journal_name_full 'Chemical Science'
_journal_page_first 311
_journal_paper_doi 10.1039/c2sc20820b
_journal_volume 4
_journal_year 2013
_chemical_formula_moiety 'C52 H48 Au2 I2 P4, 2(C3 H6 O)'
_chemical_formula_sum 'C58 H60 Au2 I2 O2 P4'
_chemical_formula_weight 1560.67
_chemical_name_common 'beta-(Au2(dppe)2I2).2acetone (green emission)'
_chemical_name_systematic
;
?
;
_space_group_IT_number 2
_symmetry_cell_setting triclinic
_symmetry_space_group_name_Hall '-P 1'
_symmetry_space_group_name_H-M 'P -1'
_atom_sites_solution_hydrogens geom
_atom_sites_solution_primary direct
_atom_sites_solution_secondary difmap
_audit_creation_method SHELXL-97
_cell_angle_alpha 65.098(2)
_cell_angle_beta 69.838(2)
_cell_angle_gamma 65.309(2)
_cell_formula_units_Z 1
_cell_length_a 11.8300(3)
_cell_length_b 11.9725(3)
_cell_length_c 12.3591(4)
_cell_measurement_reflns_used 9953
_cell_measurement_temperature 90(2)
_cell_measurement_theta_max 30.59
_cell_measurement_theta_min 2.39
_cell_volume 1411.99(7)
_computing_cell_refinement SAINT
_computing_data_collection 'Apex2 (Bruker, 2007)'
_computing_data_reduction 'SAINT (Bruker, 2007)'
_computing_molecular_graphics 'SHELXTL 5.1, XP (Sheldrick, 1994)'
_computing_publication_material SHELXS-97
_computing_structure_refinement 'SHELXL-97 (Sheldrick, 2008)'
_computing_structure_solution 'SHELXS-97 (Sheldrick, 2008)'
_diffrn_ambient_temperature 90(2)
_diffrn_detector_area_resol_mean 8.3
_diffrn_measured_fraction_theta_full 0.992
_diffrn_measured_fraction_theta_max 0.992
_diffrn_measurement_device_type 'Bruker SMART ApexII'
_diffrn_measurement_method \w
_diffrn_radiation_monochromator graphite
_diffrn_radiation_source 'fine-focus sealed tube'
_diffrn_radiation_type MoK\a
_diffrn_radiation_wavelength 0.71073
_diffrn_reflns_av_R_equivalents 0.0199
_diffrn_reflns_av_sigmaI/netI 0.0246
_diffrn_reflns_limit_h_max 16
_diffrn_reflns_limit_h_min -16
_diffrn_reflns_limit_k_max 17
_diffrn_reflns_limit_k_min -17
_diffrn_reflns_limit_l_max 17
_diffrn_reflns_limit_l_min -17
_diffrn_reflns_number 22680
_diffrn_reflns_theta_full 30.60
_diffrn_reflns_theta_max 30.60
_diffrn_reflns_theta_min 2.39
_exptl_absorpt_coefficient_mu 6.436
_exptl_absorpt_correction_T_max 0.493
_exptl_absorpt_correction_T_min 0.327
_exptl_absorpt_correction_type multi-scan
_exptl_absorpt_process_details 'SADABS 2.10 (Sheldrick, 2003)'
_exptl_crystal_colour colorless
_exptl_crystal_density_diffrn 1.835
_exptl_crystal_density_method 'not measured'
_exptl_crystal_description block
_exptl_crystal_F_000 748
_exptl_crystal_size_max 0.18
_exptl_crystal_size_mid 0.16
_exptl_crystal_size_min 0.11
_refine_diff_density_max 1.139
_refine_diff_density_min -0.771
_refine_diff_density_rms 0.096
_refine_ls_extinction_method none
_refine_ls_goodness_of_fit_ref 1.032
_refine_ls_hydrogen_treatment constr
_refine_ls_matrix_type full
_refine_ls_number_parameters 309
_refine_ls_number_reflns 8630
_refine_ls_number_restraints 0
_refine_ls_restrained_S_all 1.032
_refine_ls_R_factor_all 0.0216
_refine_ls_R_factor_gt 0.0185
_refine_ls_shift/su_max 0.003
_refine_ls_shift/su_mean 0.000
_refine_ls_structure_factor_coef Fsqd
_refine_ls_weighting_details 'calc w=1/[\s^2^(Fo^2^)+(0.0190P)^2^+0.3497P] where P=(Fo^2^+2Fc^2^)/3'
_refine_ls_weighting_scheme calc
_refine_ls_wR_factor_gt 0.0400
_refine_ls_wR_factor_ref 0.0408
_reflns_number_gt 7969
_reflns_number_total 8630
_reflns_threshold_expression >2sigma(I)
_cod_data_source_file c2sc20820b.txt
_cod_data_source_block sh160
_cod_depositor_comments
;
The following automatic conversions were performed:

'_symmetry_cell_setting' value 'Triclinic' changed to 'triclinic'
according to
/usr/data/users/saulius/automatic-downloads/retrospective/RSC/lib/dictionaries/cif_core.dic
dictionary named 'cif_core.dic' version 2.4.2 from 2011-04-26.

Automatic conversion script
Id: cif_fix_values 2281 2013-09-26 08:29:07Z andrius 
;
_cod_database_code 1514836

loop_
_symmetry_equiv_pos_as_xyz
'x, y, z'
'-x, -y, -z'

loop_
_atom_site_label
_atom_site_type_symbol
_atom_site_fract_x
_atom_site_fract_y
_atom_site_fract_z
_atom_site_U_iso_or_equiv
_atom_site_adp_type
_atom_site_occupancy
_atom_site_symmetry_multiplicity
_atom_site_calc_flag
_atom_site_refinement_flags
Au1 Au 0.357704(7) 0.473164(7) 0.063871(7) 0.01453(2) Uani 1 1 d .
I1 I 0.559743(12) 0.238187(12) 0.173019(12) 0.01840(3) Uani 1 1 d .
P1 P 0.34129(5) 0.42975(5) -0.09475(5) 0.01318(9) Uani 1 1 d .
P2 P 0.28678(5) 0.58994(5) 0.19701(5) 0.01252(9) Uani 1 1 d .
C1 C 0.34044(18) 0.26619(19) -0.05818(19) 0.0152(4) Uani 1 1 d .
C2 C 0.3165(2) 0.1897(2) 0.0626(2) 0.0196(4) Uani 1 1 d .
H2A H 0.3018 0.2217 0.1246 0.024 Uiso 1 1 calc R
C3 C 0.3143(2) 0.0642(2) 0.0913(2) 0.0242(5) Uani 1 1 d .
H3A H 0.2963 0.0135 0.1723 0.029 Uiso 1 1 calc R
C4 C 0.3390(2) 0.0162(2) -0.0014(2) 0.0235(5) Uani 1 1 d .
H4A H 0.3383 -0.0673 0.0175 0.028 Uiso 1 1 calc R
C5 C 0.3649(2) 0.0917(2) -0.1225(2) 0.0226(4) Uani 1 1 d .
H5A H 0.3829 0.0582 -0.1844 0.027 Uiso 1 1 calc R
C6 C 0.3639(2) 0.2169(2) -0.1509(2) 0.0191(4) Uani 1 1 d .
H6A H 0.3789 0.2685 -0.2320 0.023 Uiso 1 1 calc R
C7 C 0.20113(19) 0.53615(19) -0.15989(19) 0.0163(4) Uani 1 1 d .
C8 C 0.09711(19) 0.4947(2) -0.13215(19) 0.0197(4) Uani 1 1 d .
H8A H 0.0997 0.4108 -0.0807 0.024 Uiso 1 1 calc R
C9 C -0.0101(2) 0.5779(2) -0.1808(2) 0.0233(4) Uani 1 1 d .
H9A H -0.0791 0.5498 -0.1613 0.028 Uiso 1 1 calc R
C10 C -0.0143(2) 0.7026(2) -0.2581(2) 0.0257(5) Uani 1 1 d .
H10A H -0.0861 0.7580 -0.2909 0.031 Uiso 1 1 calc R
C11 C 0.0884(2) 0.7453(2) -0.2871(3) 0.0315(6) Uani 1 1 d .
H11A H 0.0861 0.8286 -0.3401 0.038 Uiso 1 1 calc R
C12 C 0.1949(2) 0.6626(2) -0.2362(2) 0.0280(5) Uani 1 1 d .
H12A H 0.2625 0.6921 -0.2534 0.034 Uiso 1 1 calc R
C13 C 0.47404(18) 0.44540(19) -0.22504(18) 0.0146(4) Uani 1 1 d .
H13A H 0.4581 0.4360 -0.2921 0.018 Uiso 1 1 calc R
H13B H 0.4818 0.5310 -0.2516 0.018 Uiso 1 1 calc R
C14 C 0.24501(18) 0.49924(19) 0.35694(18) 0.0140(4) Uani 1 1 d .
C15 C 0.2052(2) 0.3933(2) 0.3875(2) 0.0215(4) Uani 1 1 d .
H15A H 0.2092 0.3648 0.3265 0.026 Uiso 1 1 calc R
C16 C 0.1596(2) 0.3302(2) 0.5085(2) 0.0289(5) Uani 1 1 d .
H16A H 0.1315 0.2608 0.5281 0.035 Uiso 1 1 calc R
C17 C 0.1558(2) 0.3701(2) 0.5994(2) 0.0280(5) Uani 1 1 d .
H17A H 0.1247 0.3281 0.6802 0.034 Uiso 1 1 calc R
C18 C 0.1984(2) 0.4732(2) 0.5706(2) 0.0261(5) Uani 1 1 d .
H18A H 0.1974 0.4989 0.6323 0.031 Uiso 1 1 calc R
C19 C 0.2425(2) 0.5379(2) 0.44960(19) 0.0197(4) Uani 1 1 d .
H19A H 0.2703 0.6073 0.4305 0.024 Uiso 1 1 calc R
C20 C 0.14312(18) 0.72849(19) 0.16956(18) 0.0154(4) Uani 1 1 d .
C21 C 0.0928(2) 0.8156(2) 0.2351(2) 0.0213(4) Uani 1 1 d .
H21A H 0.1357 0.8068 0.2901 0.026 Uiso 1 1 calc R
C22 C -0.0215(2) 0.9153(2) 0.2178(2) 0.0242(5) Uani 1 1 d .
H22A H -0.0543 0.9735 0.2609 0.029 Uiso 1 1 calc R
C23 C -0.0869(2) 0.9285(2) 0.1365(2) 0.0259(5) Uani 1 1 d .
H23A H -0.1639 0.9945 0.1262 0.031 Uiso 1 1 calc R
C24 C -0.0370(2) 0.8431(2) 0.0710(2) 0.0232(4) Uani 1 1 d .
H24A H -0.0806 0.8519 0.0166 0.028 Uiso 1 1 calc R
C25 C 0.07821(19) 0.7441(2) 0.08623(19) 0.0186(4) Uani 1 1 d .
H25A H 0.1121 0.6881 0.0407 0.022 Uiso 1 1 calc R
C26 C 0.40107(18) 0.65960(19) 0.18966(18) 0.0152(4) Uani 1 1 d .
H26A H 0.4201 0.7174 0.1075 0.018 Uiso 1 1 calc R
H26B H 0.3634 0.7108 0.2441 0.018 Uiso 1 1 calc R
O1 O 0.6914(3) 0.1704(2) 0.6006(2) 0.0608(7) Uani 1 1 d .
C27 C 0.6349(3) 0.1375(3) 0.5609(2) 0.0346(6) Uani 1 1 d .
C28 C 0.6859(4) 0.0071(3) 0.5467(4) 0.0643(10) Uani 1 1 d .
H28A H 0.7680 -0.0379 0.5681 0.096 Uiso 1 1 calc R
H28B H 0.6937 0.0166 0.4636 0.096 Uiso 1 1 calc R
H28C H 0.6292 -0.0417 0.5993 0.096 Uiso 1 1 calc R
C29 C 0.5130(4) 0.2227(5) 0.5243(3) 0.0895(17) Uani 1 1 d .
H29A H 0.4857 0.3012 0.5433 0.134 Uiso 1 1 calc R
H29B H 0.4505 0.1790 0.5674 0.134 Uiso 1 1 calc R
H29C H 0.5231 0.2438 0.4382 0.134 Uiso 1 1 calc R

loop_
_atom_site_aniso_label
_atom_site_aniso_U_11
_atom_site_aniso_U_22
_atom_site_aniso_U_33
_atom_site_aniso_U_23
_atom_site_aniso_U_13
_atom_site_aniso_U_12
Au1 0.01463(4) 0.01833(4) 0.01468(4) -0.00893(3) -0.00201(3) -0.00616(3)
I1 0.01975(6) 0.01570(6) 0.02288(7) -0.00850(5) -0.00972(5) -0.00202(5)
P1 0.0125(2) 0.0150(2) 0.0148(2) -0.00712(19) -0.00351(18) -0.00417(18)
P2 0.0128(2) 0.0139(2) 0.0124(2) -0.00546(18) -0.00202(17) -0.00491(18)
C1 0.0120(8) 0.0159(9) 0.0204(10) -0.0072(8) -0.0036(7) -0.0052(7)
C2 0.0187(10) 0.0212(10) 0.0211(10) -0.0057(8) -0.0070(8) -0.0072(8)
C3 0.0238(11) 0.0208(10) 0.0260(12) 0.0013(9) -0.0111(9) -0.0093(9)
C4 0.0219(10) 0.0135(9) 0.0371(13) -0.0052(9) -0.0138(9) -0.0045(8)
C5 0.0199(10) 0.0201(10) 0.0332(13) -0.0146(9) -0.0050(9) -0.0056(8)
C6 0.0219(10) 0.0199(10) 0.0192(10) -0.0089(8) -0.0014(8) -0.0098(8)
C7 0.0156(9) 0.0181(9) 0.0174(10) -0.0089(8) -0.0063(7) -0.0019(7)
C8 0.0165(9) 0.0246(10) 0.0164(10) -0.0046(8) -0.0025(8) -0.0079(8)
C9 0.0158(10) 0.0328(12) 0.0203(11) -0.0073(9) -0.0030(8) -0.0088(9)
C10 0.0187(10) 0.0279(11) 0.0305(12) -0.0094(10) -0.0118(9) -0.0021(9)
C11 0.0307(13) 0.0171(10) 0.0484(16) -0.0051(10) -0.0212(12) -0.0042(9)
C12 0.0263(11) 0.0197(10) 0.0444(15) -0.0084(10) -0.0184(11) -0.0064(9)
C13 0.0147(9) 0.0149(9) 0.0155(9) -0.0045(7) -0.0032(7) -0.0061(7)
C14 0.0127(8) 0.0161(9) 0.0131(9) -0.0057(7) -0.0017(7) -0.0043(7)
C15 0.0274(11) 0.0229(10) 0.0176(10) -0.0048(8) -0.0045(8) -0.0132(9)
C16 0.0366(13) 0.0270(12) 0.0230(12) -0.0006(9) -0.0043(10) -0.0190(10)
C17 0.0296(12) 0.0298(12) 0.0157(11) -0.0031(9) 0.0002(9) -0.0095(10)
C18 0.0321(12) 0.0295(12) 0.0155(10) -0.0097(9) -0.0033(9) -0.0076(10)
C19 0.0230(10) 0.0209(10) 0.0171(10) -0.0075(8) -0.0036(8) -0.0078(8)
C20 0.0134(9) 0.0138(9) 0.0160(9) -0.0029(7) -0.0019(7) -0.0046(7)
C21 0.0190(10) 0.0202(10) 0.0232(11) -0.0086(9) -0.0033(8) -0.0042(8)
C22 0.0217(10) 0.0173(10) 0.0310(12) -0.0112(9) -0.0012(9) -0.0038(8)
C23 0.0172(10) 0.0169(10) 0.0335(13) -0.0027(9) -0.0034(9) -0.0031(8)
C24 0.0189(10) 0.0220(10) 0.0254(11) -0.0021(9) -0.0071(8) -0.0072(8)
C25 0.0186(10) 0.0178(9) 0.0171(10) -0.0028(8) -0.0034(8) -0.0070(8)
C26 0.0155(9) 0.0147(9) 0.0162(9) -0.0061(7) -0.0020(7) -0.0056(7)
O1 0.105(2) 0.0628(15) 0.0388(13) -0.0132(11) -0.0138(13) -0.0531(15)
C27 0.0468(16) 0.0320(13) 0.0203(12) -0.0052(10) -0.0090(11) -0.0100(12)
C28 0.085(3) 0.0399(18) 0.077(3) -0.0210(18) -0.035(2) -0.0111(18)
C29 0.069(3) 0.118(4) 0.0337(19) -0.037(2) -0.0244(18) 0.038(2)

loop_
_atom_type_symbol
_atom_type_description
_atom_type_scat_dispersion_real
_atom_type_scat_dispersion_imag
_atom_type_scat_source
C C 0.0033 0.0016 'International Tables Vol C Tables 4.2.6.8 and 6.1.1.4'
H H 0.0000 0.0000 'International Tables Vol C Tables 4.2.6.8 and 6.1.1.4'
Au Au -2.0133 8.8022 'International Tables Vol C Tables 4.2.6.8 and 6.1.1.4'
I I -0.4742 1.8119 'International Tables Vol C Tables 4.2.6.8 and 6.1.1.4'
O O 0.0106 0.0060 'International Tables Vol C Tables 4.2.6.8 and 6.1.1.4'
P P 0.1023 0.0942 'International Tables Vol C Tables 4.2.6.8 and 6.1.1.4'

loop_
_geom_angle_atom_site_label_1
_geom_angle_atom_site_label_2
_geom_angle_atom_site_label_3
_geom_angle
_geom_angle_site_symmetry_1
P1 Au1 P2 152.973(18) .
P1 Au1 I1 103.567(13) .
P2 Au1 I1 102.789(13) .
C7 P1 C1 104.70(9) .
C7 P1 C13 104.02(9) .
C1 P1 C13 103.61(9) .
C7 P1 Au1 115.21(6) .
C1 P1 Au1 115.15(7) .
C13 P1 Au1 112.84(6) .
C14 P2 C20 103.41(9) .
C14 P2 C26 105.17(9) .
C20 P2 C26 104.39(9) .
C14 P2 Au1 115.32(6) .
C20 P2 Au1 113.68(7) .
C26 P2 Au1 113.67(7) .
C2 C1 C6 119.70(18) .
C2 C1 P1 119.79(15) .
C6 C1 P1 120.50(16) .
C1 C2 C3 120.1(2) .
C1 C2 H2A 120.0 .
C3 C2 H2A 120.0 .
C4 C3 C2 119.6(2) .
C4 C3 H3A 120.2 .
C2 C3 H3A 120.2 .
C3 C4 C5 120.6(2) .
C3 C4 H4A 119.7 .
C5 C4 H4A 119.7 .
C6 C5 C4 119.8(2) .
C6 C5 H5A 120.1 .
C4 C5 H5A 120.1 .
C5 C6 C1 120.2(2) .
C5 C6 H6A 119.9 .
C1 C6 H6A 119.9 .
C12 C7 C8 118.89(19) .
C12 C7 P1 119.86(16) .
C8 C7 P1 121.23(16) .
C9 C8 C7 120.5(2) .
C9 C8 H8A 119.7 .
C7 C8 H8A 119.7 .
C10 C9 C8 120.1(2) .
C10 C9 H9A 120.0 .
C8 C9 H9A 120.0 .
C9 C10 C11 120.2(2) .
C9 C10 H10A 119.9 .
C11 C10 H10A 119.9 .
C10 C11 C12 119.7(2) .
C10 C11 H11A 120.2 .
C12 C11 H11A 120.2 .
C7 C12 C11 120.6(2) .
C7 C12 H12A 119.7 .
C11 C12 H12A 119.7 .
C26 C13 P1 110.20(13) 2_665
C26 C13 H13A 109.6 2_665
P1 C13 H13A 109.6 .
C26 C13 H13B 109.6 2_665
P1 C13 H13B 109.6 .
H13A C13 H13B 108.1 .
C19 C14 C15 119.07(19) .
C19 C14 P2 122.01(15) .
C15 C14 P2 118.75(15) .
C16 C15 C14 120.4(2) .
C16 C15 H15A 119.8 .
C14 C15 H15A 119.8 .
C17 C16 C15 120.2(2) .
C17 C16 H16A 119.9 .
C15 C16 H16A 119.9 .
C16 C17 C18 120.1(2) .
C16 C17 H17A 120.0 .
C18 C17 H17A 120.0 .
C19 C18 C17 120.1(2) .
C19 C18 H18A 120.0 .
C17 C18 H18A 120.0 .
C18 C19 C14 120.2(2) .
C18 C19 H19A 119.9 .
C14 C19 H19A 119.9 .
C25 C20 C21 119.23(19) .
C25 C20 P2 119.34(15) .
C21 C20 P2 121.34(16) .
C22 C21 C20 119.9(2) .
C22 C21 H21A 120.0 .
C20 C21 H21A 120.0 .
C21 C22 C23 120.5(2) .
C21 C22 H22A 119.8 .
C23 C22 H22A 119.8 .
C24 C23 C22 119.7(2) .
C24 C23 H23A 120.1 .
C22 C23 H23A 120.1 .
C23 C24 C25 120.3(2) .
C23 C24 H24A 119.8 .
C25 C24 H24A 119.8 .
C24 C25 C20 120.3(2) .
C24 C25 H25A 119.9 .
C20 C25 H25A 119.9 .
C13 C26 P2 112.40(13) 2_665
C13 C26 H26A 109.1 2_665
P2 C26 H26A 109.1 .
C13 C26 H26B 109.1 2_665
P2 C26 H26B 109.1 .
H26A C26 H26B 107.9 .
O1 C27 C29 122.4(3) .
O1 C27 C28 121.1(3) .
C29 C27 C28 116.5(3) .
C27 C28 H28A 109.5 .
C27 C28 H28B 109.5 .
H28A C28 H28B 109.5 .
C27 C28 H28C 109.5 .
H28A C28 H28C 109.5 .
H28B C28 H28C 109.5 .
C27 C29 H29A 109.5 .
C27 C29 H29B 109.5 .
H29A C29 H29B 109.5 .
C27 C29 H29C 109.5 .
H29A C29 H29C 109.5 .
H29B C29 H29C 109.5 .

loop_
_geom_bond_atom_site_label_1
_geom_bond_atom_site_label_2
_geom_bond_distance
_geom_bond_site_symmetry_2
Au1 P1 2.3143(5) .
Au1 P2 2.3177(5) .
Au1 I1 2.97590(18) .
P1 C7 1.820(2) .
P1 C1 1.819(2) .
P1 C13 1.828(2) .
P2 C14 1.816(2) .
P2 C20 1.823(2) .
P2 C26 1.8236(19) .
C1 C2 1.386(3) .
C1 C6 1.397(3) .
C2 C3 1.400(3) .
C2 H2A 0.9300 .
C3 C4 1.383(3) .
C3 H3A 0.9300 .
C4 C5 1.388(3) .
C4 H4A 0.9300 .
C5 C6 1.384(3) .
C5 H5A 0.9300 .
C6 H6A 0.9300 .
C7 C12 1.392(3) .
C7 C8 1.398(3) .
C8 C9 1.388(3) .
C8 H8A 0.9300 .
C9 C10 1.383(3) .
C9 H9A 0.9300 .
C10 C11 1.390(3) .
C10 H10A 0.9300 .
C11 C12 1.394(3) .
C11 H11A 0.9300 .
C12 H12A 0.9300 .
C13 C26 1.544(3) 2_665
C13 H13A 0.9700 .
C13 H13B 0.9700 .
C14 C19 1.392(3) .
C14 C15 1.395(3) .
C15 C16 1.390(3) .
C15 H15A 0.9300 .
C16 C17 1.375(3) .
C16 H16A 0.9300 .
C17 C18 1.388(3) .
C17 H17A 0.9300 .
C18 C19 1.390(3) .
C18 H18A 0.9300 .
C19 H19A 0.9300 .
C20 C25 1.396(3) .
C20 C21 1.399(3) .
C21 C22 1.390(3) .
C21 H21A 0.9300 .
C22 C23 1.390(3) .
C22 H22A 0.9300 .
C23 C24 1.383(3) .
C23 H23A 0.9300 .
C24 C25 1.392(3) .
C24 H24A 0.9300 .
C25 H25A 0.9300 .
C26 C13 1.544(3) 2_665
C26 H26A 0.9700 .
C26 H26B 0.9700 .
O1 C27 1.206(3) .
C27 C29 1.469(4) .
C27 C28 1.483(4) .
C28 H28A 0.9600 .
C28 H28B 0.9600 .
C28 H28C 0.9600 .
C29 H29A 0.9600 .
C29 H29B 0.9600 .
C29 H29C 0.9600 .

loop_
_geom_torsion_atom_site_label_1
_geom_torsion_atom_site_label_2
_geom_torsion_atom_site_label_3
_geom_torsion_atom_site_label_4
_geom_torsion
_geom_torsion_site_symmetry_4
P2 Au1 P1 C7 -0.63(9) .
I1 Au1 P1 C7 166.32(7) .
P2 Au1 P1 C1 -122.70(7) .
I1 Au1 P1 C1 44.25(7) .
P2 Au1 P1 C13 118.63(7) .
I1 Au1 P1 C13 -74.42(7) .
P1 Au1 P2 C14 115.85(8) .
I1 Au1 P2 C14 -51.14(7) .
P1 Au1 P2 C20 -3.34(8) .
I1 Au1 P2 C20 -170.33(7) .
P1 Au1 P2 C26 -122.59(8) .
I1 Au1 P2 C26 70.42(7) .
C7 P1 C1 C2 -111.03(17) .
C13 P1 C1 C2 140.23(16) .
Au1 P1 C1 C2 16.53(18) .
C7 P1 C1 C6 69.04(18) .
C13 P1 C1 C6 -39.69(18) .
Au1 P1 C1 C6 -163.40(14) .
C6 C1 C2 C3 -0.8(3) .
P1 C1 C2 C3 179.28(16) .
C1 C2 C3 C4 1.5(3) .
C2 C3 C4 C5 -0.5(3) .
C3 C4 C5 C6 -1.1(3) .
C4 C5 C6 C1 1.8(3) .
C2 C1 C6 C5 -0.9(3) .
P1 C1 C6 C5 179.07(16) .
C1 P1 C7 C12 -157.24(18) .
C13 P1 C7 C12 -48.8(2) .
Au1 P1 C7 C12 75.23(19) .
C1 P1 C7 C8 24.59(19) .
C13 P1 C7 C8 133.02(17) .
Au1 P1 C7 C8 -102.94(16) .
C12 C7 C8 C9 0.6(3) .
P1 C7 C8 C9 178.77(17) .
C7 C8 C9 C10 0.5(3) .
C8 C9 C10 C11 -0.3(4) .
C9 C10 C11 C12 -1.0(4) .
C8 C7 C12 C11 -1.9(4) .
P1 C7 C12 C11 179.9(2) .
C10 C11 C12 C7 2.2(4) .
C7 P1 C13 C26 -168.79(13) 2_665
C1 P1 C13 C26 -59.55(15) 2_665
Au1 P1 C13 C26 65.66(14) 2_665
C20 P2 C14 C19 -77.32(18) .
C26 P2 C14 C19 31.91(19) .
Au1 P2 C14 C19 157.96(15) .
C20 P2 C14 C15 97.81(17) .
C26 P2 C14 C15 -152.96(16) .
Au1 P2 C14 C15 -26.91(18) .
C19 C14 C15 C16 2.2(3) .
P2 C14 C15 C16 -173.10(18) .
C14 C15 C16 C17 -1.3(4) .
C15 C16 C17 C18 -0.4(4) .
C16 C17 C18 C19 1.3(4) .
C17 C18 C19 C14 -0.5(3) .
C15 C14 C19 C18 -1.3(3) .
P2 C14 C19 C18 173.85(17) .
C14 P2 C20 C25 -117.21(16) .
C26 P2 C20 C25 132.99(16) .
Au1 P2 C20 C25 8.57(18) .
C14 P2 C20 C21 59.30(18) .
C26 P2 C20 C21 -50.51(19) .
Au1 P2 C20 C21 -174.92(15) .
C25 C20 C21 C22 0.8(3) .
P2 C20 C21 C22 -175.73(16) .
C20 C21 C22 C23 0.6(3) .
C21 C22 C23 C24 -1.0(3) .
C22 C23 C24 C25 0.0(3) .
C23 C24 C25 C20 1.3(3) .
C21 C20 C25 C24 -1.7(3) .
P2 C20 C25 C24 174.85(16) .
C14 P2 C26 C13 65.09(15) 2_665
C20 P2 C26 C13 173.61(14) 2_665
Au1 P2 C26 C13 -61.97(15) 2_665
